data_2225027
loop_
_publ_author_name
'Journot, Guillaume'
'Neier, Reinhard'
'Stoeckli-Evans, Helen'

_publ_section_title
;
 2,2'-(Propane-2,2-diyl)bis(1<i>H</i>-pyrrole)
;
_journal_coeditor_code IS2506
_journal_issue 2
_journal_name_full 'Acta Crystallographica Section E'
_journal_page_first o392
_journal_paper_doi 10.1107/S1600536809054701
_journal_volume 66
_journal_year 2010
_chemical_formula_iupac 'C11 H14 N2'
_chemical_formula_moiety 'C11 H14 N2'
_chemical_formula_sum 'C11 H14 N2'
_chemical_formula_weight 174.24
_chemical_name_common <i>meso</i>-Dimethylbis(pyrrol-2-yl)methane
_chemical_name_systematic
;
2,2'-(propane-2,2-diyl)bis(1<i>H</i>-pyrrole)
;
_space_group_IT_number 2
_symmetry_cell_setting triclinic
_symmetry_space_group_name_Hall '-P 1'
_symmetry_space_group_name_H-M 'P -1'
_atom_sites_solution_hydrogens geom
_atom_sites_solution_primary direct
_atom_sites_solution_secondary difmap
_audit_creation_method SHELXL-97
_cell_angle_alpha 99.802(7)
_cell_angle_beta 95.321(7)
_cell_angle_gamma 97.328(7)
_cell_formula_units_Z 4
_cell_length_a 8.4554(8)
_cell_length_b 9.2001(8)
_cell_length_c 13.2274(11)
_cell_measurement_reflns_used 10442
_cell_measurement_temperature 173(2)
_cell_measurement_theta_max 29.53
_cell_measurement_theta_min 1.57
_cell_volume 998.74(16)
_computing_cell_refinement 'X-AREA (Stoe & Cie, 2009)'
_computing_data_collection 'X-AREA (Stoe & Cie, 2009)'
_computing_data_reduction 'X-RED32 (Stoe & Cie, 2009)'
_computing_molecular_graphics 'ORTEP-3 (Farrugia, 1997) and Mercury (Macrae <i>et al</i>, 2006)'
_computing_publication_material 'SHELXL97 (Sheldrick, 2008) and PLATON (Spek, 2009)'
_computing_structure_refinement 'SHELXL97 (Sheldrick, 2008)'
_computing_structure_solution 'SHELXS97 (Sheldrick, 2008)'
_diffrn_ambient_temperature 173(2)
_diffrn_measured_fraction_theta_full 0.995
_diffrn_measured_fraction_theta_max 0.995
_diffrn_measurement_device_type 'Stoe IPDS-2'
_diffrn_measurement_method '\f and \w scans'
_diffrn_radiation_monochromator graphite
_diffrn_radiation_source 'fine-focus sealed tube'
_diffrn_radiation_type MoK\a
_diffrn_radiation_wavelength 0.71073
_diffrn_reflns_av_R_equivalents 0.0455
_diffrn_reflns_av_sigmaI/netI 0.0484
_diffrn_reflns_limit_h_max 11
_diffrn_reflns_limit_h_min -11
_diffrn_reflns_limit_k_max 12
_diffrn_reflns_limit_k_min -12
_diffrn_reflns_limit_l_max 18
_diffrn_reflns_limit_l_min -18
_diffrn_reflns_number 15270
_diffrn_reflns_theta_full 29.18
_diffrn_reflns_theta_max 29.18
_diffrn_reflns_theta_min 1.57
_diffrn_standards_decay_% 0
_diffrn_standards_number 0
_exptl_absorpt_coefficient_mu 0.070
_exptl_absorpt_correction_type none
_exptl_crystal_colour colourless
_exptl_crystal_density_diffrn 1.159
_exptl_crystal_density_method 'not measured'
_exptl_crystal_description block
_exptl_crystal_F_000 376
_exptl_crystal_size_max 0.40
_exptl_crystal_size_mid 0.34
_exptl_crystal_size_min 0.28
_refine_diff_density_max 0.245
_refine_diff_density_min -0.214
_refine_ls_extinction_method none
_refine_ls_goodness_of_fit_ref 1.016
_refine_ls_hydrogen_treatment mixed
_refine_ls_matrix_type full
_refine_ls_number_parameters 255
_refine_ls_number_reflns 5385
_refine_ls_number_restraints 0
_refine_ls_restrained_S_all 1.016
_refine_ls_R_factor_all 0.0737
_refine_ls_R_factor_gt 0.0448
_refine_ls_shift/su_max 0.000
_refine_ls_shift/su_mean 0.000
_refine_ls_structure_factor_coef Fsqd
_refine_ls_weighting_details 'calc w=1/[\s^2^(Fo^2^)+(0.0549P)^2^+0.0012P] where P=(Fo^2^+2Fc^2^)/3'
_refine_ls_weighting_scheme calc
_refine_ls_wR_factor_gt 0.0981
_refine_ls_wR_factor_ref 0.1061
_reflns_number_gt 3816
_reflns_number_total 5385
_reflns_threshold_expression I>2\s(I)
_cod_data_source_file is2506.cif
_cod_data_source_block I
_cod_original_cell_volume 998.74(15)
_cod_database_code 2225027
_cod_database_fobs_code 2225027

loop_
_symmetry_equiv_pos_site_id
_symmetry_equiv_pos_as_xyz
1 x,y,z
2 -x,-y,-z

loop_
_atom_site_aniso_label
_atom_site_aniso_U_11
_atom_site_aniso_U_22
_atom_site_aniso_U_33
_atom_site_aniso_U_12
_atom_site_aniso_U_13
_atom_site_aniso_U_23
N1 0.0216(5) 0.0271(5) 0.0262(5) 0.0050(4) 0.0023(4) 0.0045(4)
N2 0.0249(5) 0.0242(5) 0.0266(5) 0.0033(4) 0.0039(4) 0.0051(4)
C1 0.0204(6) 0.0265(6) 0.0442(7) 0.0037(5) 0.0068(5) -0.0019(5)
C2 0.0263(6) 0.0400(7) 0.0321(6) -0.0005(5) 0.0080(5) -0.0090(5)
C3 0.0269(6) 0.0430(8) 0.0231(6) 0.0032(5) 0.0050(4) 0.0058(5)
C4 0.0187(5) 0.0285(6) 0.0244(5) 0.0045(4) 0.0055(4) 0.0068(4)
C5 0.0244(5) 0.0184(5) 0.0258(5) 0.0029(4) 0.0035(4) 0.0059(4)
C6 0.0395(7) 0.0234(6) 0.0267(6) 0.0030(5) 0.0002(5) 0.0024(5)
C7 0.0553(9) 0.0276(7) 0.0283(6) 0.0115(6) 0.0169(6) 0.0051(5)
C8 0.0332(7) 0.0269(6) 0.0402(7) 0.0104(5) 0.0174(5) 0.0116(5)
C9 0.0270(6) 0.0264(6) 0.0312(6) 0.0027(5) 0.0094(5) 0.0071(5)
C10 0.0282(7) 0.0395(8) 0.0639(10) -0.0074(6) 0.0111(6) -0.0107(7)
C11 0.0672(11) 0.0390(8) 0.0518(9) 0.0195(7) 0.0325(8) 0.0256(7)
N21 0.0186(5) 0.0288(5) 0.0227(5) 0.0038(4) 0.0016(4) 0.0060(4)
N22 0.0289(5) 0.0225(5) 0.0239(5) 0.0058(4) -0.0029(4) 0.0043(4)
C21 0.0248(6) 0.0302(6) 0.0236(5) 0.0013(5) -0.0040(4) 0.0087(5)
C22 0.0238(6) 0.0332(7) 0.0360(7) 0.0079(5) -0.0029(5) 0.0085(5)
C23 0.0211(6) 0.0336(7) 0.0292(6) 0.0037(5) 0.0037(4) 0.0047(5)
C24 0.0211(5) 0.0237(6) 0.0209(5) 0.0000(4) -0.0003(4) 0.0034(4)
C25 0.0283(6) 0.0221(6) 0.0186(5) 0.0039(4) 0.0003(4) 0.0055(4)
C26 0.0349(7) 0.0250(6) 0.0308(6) 0.0094(5) -0.0012(5) 0.0074(5)
C27 0.0289(6) 0.0382(7) 0.0347(7) 0.0056(5) -0.0074(5) 0.0115(6)
C28 0.0317(6) 0.0303(6) 0.0267(6) -0.0010(5) -0.0080(5) 0.0063(5)
C29 0.0275(6) 0.0242(6) 0.0223(5) 0.0002(4) -0.0014(4) 0.0057(4)
C30 0.0508(8) 0.0234(6) 0.0354(7) 0.0030(6) -0.0115(6) 0.0029(5)
C31 0.0351(7) 0.0476(8) 0.0315(6) -0.0054(6) 0.0023(5) 0.0163(6)

loop_
_atom_site_type_symbol
_atom_site_label
_atom_site_fract_x
_atom_site_fract_y
_atom_site_fract_z
_atom_site_U_iso_or_equiv
_atom_site_thermal_displace_type
_atom_site_calc_flag
_atom_site_refinement_flags
_atom_site_occupancy
N N1 0.12135(12) 0.25140(11) 0.31284(8) 0.0249(3) Uani . . 1.000
N N2 0.40689(12) 0.01811(11) 0.24234(8) 0.0252(3) Uani . . 1.000
C C1 0.13663(14) 0.38021(14) 0.38492(10) 0.0312(4) Uani . . 1.000
C C2 0.17507(15) 0.34619(16) 0.47962(10) 0.0348(4) Uani . . 1.000
C C3 0.18351(15) 0.19174(16) 0.46471(9) 0.0311(4) Uani . . 1.000
C C4 0.14934(13) 0.13454(13) 0.36055(9) 0.0234(3) Uani . . 1.000
C C5 0.24635(14) -0.03734(12) 0.22005(9) 0.0226(3) Uani . . 1.000
C C6 0.22365(16) -0.10944(14) 0.11865(9) 0.0305(4) Uani . . 1.000
C C7 0.37369(18) -0.09563(15) 0.07953(10) 0.0358(4) Uani . . 1.000
C C8 0.48462(16) -0.01599(14) 0.15732(10) 0.0314(4) Uani . . 1.000
C C9 0.13255(15) -0.02364(14) 0.30167(9) 0.0277(3) Uani . . 1.000
C C10 -0.04155(17) -0.07156(17) 0.24923(13) 0.0470(5) Uani . . 1.000
C C11 0.1699(2) -0.12827(17) 0.37732(13) 0.0479(5) Uani . . 1.000
N N21 0.51399(12) 0.37264(11) 0.36601(7) 0.0232(3) Uani . . 1.000
N N22 0.32603(13) 0.28069(11) 0.11006(7) 0.0253(3) Uani . . 1.000
C C21 0.59997(14) 0.28840(14) 0.42014(9) 0.0264(3) Uani . . 1.000
C C22 0.73108(15) 0.26137(15) 0.37047(10) 0.0308(4) Uani . . 1.000
C C23 0.72320(14) 0.33192(14) 0.28313(9) 0.0281(4) Uani . . 1.000
C C24 0.58798(13) 0.40056(13) 0.28184(8) 0.0225(3) Uani . . 1.000
C C25 0.35755(14) 0.42785(13) 0.15697(8) 0.0229(3) Uani . . 1.000
C C26 0.21946(16) 0.48825(14) 0.13876(9) 0.0298(4) Uani . . 1.000
C C27 0.10133(16) 0.37382(15) 0.07998(10) 0.0340(4) Uani . . 1.000
C C28 0.17016(15) 0.24721(14) 0.06366(9) 0.0307(3) Uani . . 1.000
C C29 0.52308(14) 0.49773(13) 0.21071(9) 0.0251(3) Uani . . 1.000
C C30 0.51173(19) 0.65164(14) 0.27414(11) 0.0381(4) Uani . . 1.000
C C31 0.63878(17) 0.51784(17) 0.12898(10) 0.0381(4) Uani . . 1.000
H H1N 0.1032(19) 0.2477(18) 0.2475(13) 0.040(4) Uiso . . 1.000
H H2N 0.4531(19) 0.0726(18) 0.2990(12) 0.040(4) Uiso . . 1.000
H H1 0.12280 0.47620 0.37120 0.0370 Uiso calc R 1.000
H H2 0.19290 0.41380 0.54380 0.0420 Uiso calc R 1.000
H H3 0.20840 0.13690 0.51730 0.0370 Uiso calc R 1.000
H H6 0.12470 -0.15960 0.08150 0.0370 Uiso calc R 1.000
H H7 0.39370 -0.13470 0.01140 0.0430 Uiso calc R 1.000
H H8 0.59580 0.01080 0.15310 0.0380 Uiso calc R 1.000
H H10A -0.11590 -0.06340 0.30180 0.0710 Uiso calc R 1.000
H H10B -0.05400 -0.17510 0.21260 0.0710 Uiso calc R 1.000
H H10C -0.06530 -0.00660 0.20000 0.0710 Uiso calc R 1.000
H H11A 0.09550 -0.12180 0.43000 0.0720 Uiso calc R 1.000
H H11B 0.28040 -0.09850 0.41070 0.0720 Uiso calc R 1.000
H H11C 0.15750 -0.23100 0.33940 0.0720 Uiso calc R 1.000
H H21N 0.4231(19) 0.4002(16) 0.3827(11) 0.031(4) Uiso . . 1.000
H H22N 0.3894(19) 0.2146(18) 0.1123(11) 0.039(4) Uiso . . 1.000
H H21 0.57330 0.25470 0.48130 0.0320 Uiso calc R 1.000
H H22 0.81210 0.20590 0.39070 0.0370 Uiso calc R 1.000
H H23 0.79840 0.33180 0.23400 0.0340 Uiso calc R 1.000
H H26 0.20540 0.58890 0.16150 0.0360 Uiso calc R 1.000
H H27 -0.00570 0.38380 0.05650 0.0410 Uiso calc R 1.000
H H28 0.11950 0.15250 0.02670 0.0370 Uiso calc R 1.000
H H30A 0.47170 0.71520 0.22810 0.0570 Uiso calc R 1.000
H H30B 0.61830 0.69770 0.30870 0.0570 Uiso calc R 1.000
H H30C 0.43790 0.64010 0.32610 0.0570 Uiso calc R 1.000
H H31A 0.64370 0.42070 0.08640 0.0570 Uiso calc R 1.000
H H31B 0.74620 0.56090 0.16360 0.0570 Uiso calc R 1.000
H H31C 0.60000 0.58470 0.08510 0.0570 Uiso calc R 1.000

loop_
_atom_type_symbol
_atom_type_description
_atom_type_scat_dispersion_real
_atom_type_scat_dispersion_imag
_atom_type_scat_source
C C 0.0033 0.0016 'International Tables Vol C Tables 4.2.6.8 and 6.1.1.4'
H H 0.0000 0.0000 'International Tables Vol C Tables 4.2.6.8 and 6.1.1.4'
N N 0.0061 0.0033 'International Tables Vol C Tables 4.2.6.8 and 6.1.1.4'

loop_
_geom_angle_atom_site_label_1
_geom_angle_atom_site_label_2
_geom_angle_atom_site_label_3
_geom_angle_site_symmetry_1
_geom_angle_site_symmetry_2
_geom_angle_site_symmetry_3
_geom_angle
_geom_angle_publ_flag
C1 N1 C4 . . . 109.93(10) no
C5 N2 C8 . . . 110.24(10) no
C1 N1 H1N . . . 123.9(11) no
C4 N1 H1N . . . 126.1(11) no
C5 N2 H2N . . . 126.5(11) no
C8 N2 H2N . . . 123.1(11) no
C21 N21 C24 . . . 110.16(10) no
C25 N22 C28 . . . 110.04(10) no
C21 N21 H21N . . . 123.5(9) no
C24 N21 H21N . . . 126.3(9) no
C28 N22 H22N . . . 123.0(11) no
C25 N22 H22N . . . 126.8(11) no
N1 C1 C2 . . . 107.93(12) no
C1 C2 C3 . . . 107.31(12) no
C2 C3 C4 . . . 108.08(11) no
C3 C4 C9 . . . 130.99(12) no
N1 C4 C9 . . . 122.17(10) no
N1 C4 C3 . . . 106.75(11) no
N2 C5 C6 . . . 106.70(11) no
C6 C5 C9 . . . 131.40(11) no
N2 C5 C9 . . . 121.74(10) no
C5 C6 C7 . . . 107.85(11) no
C6 C7 C8 . . . 107.59(12) no
N2 C8 C7 . . . 107.61(12) no
C4 C9 C5 . . . 111.44(10) no
C10 C9 C11 . . . 109.12(12) no
C5 C9 C10 . . . 109.09(10) no
C5 C9 C11 . . . 108.66(11) no
C4 C9 C10 . . . 109.10(11) no
C4 C9 C11 . . . 109.41(10) no
N1 C1 H1 . . . 126.00 no
C2 C1 H1 . . . 126.00 no
C3 C2 H2 . . . 126.00 no
C1 C2 H2 . . . 126.00 no
C4 C3 H3 . . . 126.00 no
C2 C3 H3 . . . 126.00 no
C7 C6 H6 . . . 126.00 no
C5 C6 H6 . . . 126.00 no
C6 C7 H7 . . . 126.00 no
C8 C7 H7 . . . 126.00 no
N2 C8 H8 . . . 126.00 no
C7 C8 H8 . . . 126.00 no
C9 C10 H10A . . . 109.00 no
C9 C10 H10B . . . 109.00 no
C9 C10 H10C . . . 109.00 no
H10B C10 H10C . . . 110.00 no
H10A C10 H10C . . . 109.00 no
H10A C10 H10B . . . 109.00 no
C9 C11 H11C . . . 109.00 no
H11A C11 H11B . . . 109.00 no
H11A C11 H11C . . . 109.00 no
H11B C11 H11C . . . 109.00 no
C9 C11 H11B . . . 109.00 no
C9 C11 H11A . . . 109.00 no
N21 C21 C22 . . . 107.86(11) no
C21 C22 C23 . . . 107.02(11) no
C22 C23 C24 . . . 108.20(11) no
C23 C24 C29 . . . 131.63(10) no
N21 C24 C23 . . . 106.75(10) no
N21 C24 C29 . . . 121.55(10) no
N22 C25 C29 . . . 121.59(11) no
C26 C25 C29 . . . 131.53(11) no
N22 C25 C26 . . . 106.79(10) no
C25 C26 C27 . . . 108.09(11) no
C26 C27 C28 . . . 107.19(12) no
N22 C28 C27 . . . 107.89(11) no
C25 C29 C31 . . . 109.40(10) no
C30 C29 C31 . . . 108.82(11) no
C25 C29 C30 . . . 109.04(10) no
C24 C29 C25 . . . 110.94(10) no
C24 C29 C30 . . . 109.35(10) no
C24 C29 C31 . . . 109.26(10) no
N21 C21 H21 . . . 126.00 no
C22 C21 H21 . . . 126.00 no
C21 C22 H22 . . . 126.00 no
C23 C22 H22 . . . 127.00 no
C22 C23 H23 . . . 126.00 no
C24 C23 H23 . . . 126.00 no
C25 C26 H26 . . . 126.00 no
C27 C26 H26 . . . 126.00 no
C26 C27 H27 . . . 126.00 no
C28 C27 H27 . . . 126.00 no
N22 C28 H28 . . . 126.00 no
C27 C28 H28 . . . 126.00 no
C29 C30 H30A . . . 109.00 no
C29 C30 H30B . . . 109.00 no
C29 C30 H30C . . . 109.00 no
H30A C30 H30B . . . 110.00 no
H30A C30 H30C . . . 109.00 no
H30B C30 H30C . . . 109.00 no
C29 C31 H31A . . . 109.00 no
C29 C31 H31B . . . 109.00 no
C29 C31 H31C . . . 109.00 no
H31A C31 H31B . . . 109.00 no
H31A C31 H31C . . . 110.00 no
H31B C31 H31C . . . 109.00 no

loop_
_geom_bond_atom_site_label_1
_geom_bond_atom_site_label_2
_geom_bond_site_symmetry_1
_geom_bond_site_symmetry_2
_geom_bond_distance
_geom_bond_publ_flag
N1 C1 . . 1.3724(17) no
N1 C4 . . 1.3705(16) no
N2 C5 . . 1.3739(16) no
N2 C8 . . 1.3655(17) no
N1 H1N . . 0.858(17) no
N2 H2N . . 0.856(16) no
N21 C21 . . 1.3704(16) no
N21 C24 . . 1.3720(14) no
N22 C25 . . 1.3712(15) no
N22 C28 . . 1.3750(17) no
N21 H21N . . 0.875(16) no
N22 H22N . . 0.863(16) no
C1 C2 . . 1.3626(19) no
C2 C3 . . 1.413(2) no
C3 C4 . . 1.3781(17) no
C4 C9 . . 1.5118(17) no
C5 C6 . . 1.3757(17) no
C5 C9 . . 1.5115(17) no
C6 C7 . . 1.413(2) no
C7 C8 . . 1.3654(19) no
C9 C11 . . 1.541(2) no
C9 C10 . . 1.544(2) no
C1 H1 . . 0.9500 no
C2 H2 . . 0.9500 no
C3 H3 . . 0.9500 no
C6 H6 . . 0.9500 no
C7 H7 . . 0.9500 no
C8 H8 . . 0.9500 no
C10 H10C . . 0.9800 no
C10 H10B . . 0.9800 no
C10 H10A . . 0.9800 no
C11 H11B . . 0.9800 no
C11 H11A . . 0.9800 no
C11 H11C . . 0.9800 no
C21 C22 . . 1.3683(18) no
C22 C23 . . 1.4186(18) no
C23 C24 . . 1.3750(17) no
C24 C29 . . 1.5170(16) no
C25 C29 . . 1.5192(17) no
C25 C26 . . 1.3744(18) no
C26 C27 . . 1.4211(19) no
C27 C28 . . 1.3612(19) no
C29 C31 . . 1.5421(18) no
C29 C30 . . 1.5373(18) no
C21 H21 . . 0.9500 no
C22 H22 . . 0.9500 no
C23 H23 . . 0.9500 no
C26 H26 . . 0.9500 no
C27 H27 . . 0.9500 no
C28 H28 . . 0.9500 no
C30 H30A . . 0.9800 no
C30 H30B . . 0.9800 no
C30 H30C . . 0.9800 no
C31 H31A . . 0.9800 no
C31 H31B . . 0.9800 no
C31 H31C . . 0.9800 no

loop_
_geom_torsion_atom_site_label_1
_geom_torsion_atom_site_label_2
_geom_torsion_atom_site_label_3
_geom_torsion_atom_site_label_4
_geom_torsion_site_symmetry_1
_geom_torsion_site_symmetry_2
_geom_torsion_site_symmetry_3
_geom_torsion_site_symmetry_4
_geom_torsion
_geom_torsion_publ_flag
C4 N1 C1 C2 . . . . 0.14(14) no
C1 N1 C4 C3 . . . . -0.25(13) no
C1 N1 C4 C9 . . . . 176.69(11) no
C8 N2 C5 C6 . . . . 0.67(14) no
C8 N2 C5 C9 . . . . 176.51(11) no
C5 N2 C8 C7 . . . . -0.63(14) no
C21 N21 C24 C29 . . . . -177.09(10) no
C24 N21 C21 C22 . . . . -0.03(13) no
C21 N21 C24 C23 . . . . 0.15(13) no
C28 N22 C25 C26 . . . . -0.63(13) no
C28 N22 C25 C29 . . . . -177.43(10) no
C25 N22 C28 C27 . . . . 0.54(14) no
N1 C1 C2 C3 . . . . 0.02(14) no
C1 C2 C3 C4 . . . . -0.17(15) no
C2 C3 C4 C9 . . . . -176.31(12) no
C2 C3 C4 N1 . . . . 0.25(14) no
N1 C4 C9 C5 . . . . 60.57(15) no
N1 C4 C9 C11 . . . . -179.26(11) no
C3 C4 C9 C5 . . . . -123.33(14) no
N1 C4 C9 C10 . . . . -59.95(15) no
C3 C4 C9 C11 . . . . -3.15(19) no
C3 C4 C9 C10 . . . . 116.16(15) no
N2 C5 C9 C4 . . . . 49.85(15) no
C9 C5 C6 C7 . . . . -175.73(12) no
N2 C5 C6 C7 . . . . -0.44(14) no
C6 C5 C9 C4 . . . . -135.46(13) no
N2 C5 C9 C10 . . . . 170.37(11) no
N2 C5 C9 C11 . . . . -70.77(14) no
C6 C5 C9 C10 . . . . -14.94(19) no
C6 C5 C9 C11 . . . . 103.92(15) no
C5 C6 C7 C8 . . . . 0.07(16) no
C6 C7 C8 N2 . . . . 0.34(15) no
N21 C21 C22 C23 . . . . -0.10(15) no
C21 C22 C23 C24 . . . . 0.19(15) no
C22 C23 C24 N21 . . . . -0.21(14) no
C22 C23 C24 C29 . . . . 176.64(12) no
N21 C24 C29 C25 . . . . -63.67(14) no
N21 C24 C29 C30 . . . . 56.63(15) no
N21 C24 C29 C31 . . . . 175.64(11) no
C23 C24 C29 C25 . . . . 119.88(14) no
C23 C24 C29 C30 . . . . -119.82(14) no
C23 C24 C29 C31 . . . . -0.82(18) no
N22 C25 C26 C27 . . . . 0.48(13) no
C29 C25 C26 C27 . . . . 176.83(12) no
N22 C25 C29 C24 . . . . -47.82(14) no
N22 C25 C29 C30 . . . . -168.30(10) no
N22 C25 C29 C31 . . . . 72.79(14) no
C26 C25 C29 C24 . . . . 136.28(13) no
C26 C25 C29 C30 . . . . 15.80(17) no
C26 C25 C29 C31 . . . . -103.11(15) no
C25 C26 C27 C28 . . . . -0.16(14) no
C26 C27 C28 N22 . . . . -0.23(14) no
